data_2012832
loop_
_publ_author_name
'Choi, Jong-Ha'
'Suzuki, Takayoshi'
'Subhan, Md. Abdus'
'Kaizaki, Sumio'
'Park, Yu Chul'

_publ_section_title
;Ethylenediammonium
 bis{bis[<i>N</i>-(2-aminoethyl)glycinato-\k^3^<i>N</i>,<i>N</i>',<i>O</i>]chromium(III)}
 tetrachloride dihydrate at 293 and 100 K
;
_journal_issue 7
_journal_name_full 'Acta Crystallographica Section C'
_journal_page_first m409
_journal_page_last m412
_journal_paper_doi 10.1107/S0108270102009885
_journal_volume 58
_journal_year 2002
_chemical_formula_iupac '(C2 H10 N2) [Cr (C4 H9 N2 O2)2]2 Cl4 , 2H2 O'
_chemical_formula_moiety 'C2 H10 N2 2+ , 2C8 H18 Cr N4 O4 + , 4Cl - , 2H2 O'
_chemical_formula_sum 'C18 H50 Cl4 Cr2 N10 O10'
_chemical_formula_weight 812.48
_chemical_name_systematic
;Ethylenediammonium
 bis{bis[N-(2-aminoethyl)glycinato-\k^3^N,N',O]chromium(III)}
tetrachloride
 dihydrate
;
_space_group_IT_number 14
_symmetry_cell_setting monoclinic
_symmetry_space_group_name_Hall '-P 2ybc'
_symmetry_space_group_name_H-M 'P 1 21/c 1'
_atom_sites_solution_hydrogens geom
_atom_sites_solution_primary direct
_atom_sites_solution_secondary difmap
_audit_creation_method SHELXL97
_cell_angle_alpha 90
_cell_angle_beta 95.9150(10)
_cell_angle_gamma 90
_cell_formula_units_Z 2
_cell_length_a 12.5921(3)
_cell_length_b 7.52270(10)
_cell_length_c 18.2511(4)
_cell_measurement_reflns_used 12402
_cell_measurement_temperature 293(2)
_cell_measurement_theta_max 27.4
_cell_measurement_theta_min 2.7
_cell_volume 1719.66(6)
_computing_cell_refinement PROCESS-AUTO
_computing_data_collection 'PROCESS-AUTO (Rigaku Corporation, 1998)'
_computing_data_reduction 'TEXSAN (Molecular Structure Corporation & Rigaku Corporation, 2000)'
_computing_molecular_graphics 'ORTEP (Johnson, 1970)'
_computing_publication_material SHELXL97
_computing_structure_refinement 'SHELXL97 (Sheldrick, 1997)'
_computing_structure_solution 'SHELXS86 (Sheldrick, 1990)'
_diffrn_ambient_temperature 293(2)
_diffrn_detector_area_resol_mean 10.00
_diffrn_measured_fraction_theta_full 0.997
_diffrn_measured_fraction_theta_max 0.997
_diffrn_measurement_device_type 'Rigaku R-AXIS RAPID imaging-plate'
_diffrn_measurement_method \w
_diffrn_radiation_monochromator graphite
_diffrn_radiation_source 'fine-focus sealed tube'
_diffrn_radiation_type 'Mo K\a'
_diffrn_radiation_wavelength 0.71069
_diffrn_reflns_av_R_equivalents 0.023
_diffrn_reflns_av_sigmaI/netI 0.016
_diffrn_reflns_limit_h_max 16
_diffrn_reflns_limit_h_min -16
_diffrn_reflns_limit_k_max 9
_diffrn_reflns_limit_k_min -9
_diffrn_reflns_limit_l_max 23
_diffrn_reflns_limit_l_min -23
_diffrn_reflns_number 16059
_diffrn_reflns_theta_full 27.48
_diffrn_reflns_theta_max 27.48
_diffrn_reflns_theta_min 2.24
_exptl_absorpt_coefficient_mu 1.004
_exptl_absorpt_correction_T_max 0.835
_exptl_absorpt_correction_T_min 0.725
_exptl_absorpt_correction_type multi-scan
_exptl_absorpt_process_details '(Higashi, 1995)'
_exptl_crystal_colour red
_exptl_crystal_density_diffrn 1.569
_exptl_crystal_density_meas ?
_exptl_crystal_density_method 'not measured'
_exptl_crystal_description 'hexagonal column'
_exptl_crystal_F_000 848
_exptl_crystal_size_max 0.22
_exptl_crystal_size_mid 0.22
_exptl_crystal_size_min 0.18
_refine_diff_density_max 0.30
_refine_diff_density_min -0.40
_refine_ls_extinction_coef none
_refine_ls_goodness_of_fit_ref 1.008
_refine_ls_hydrogen_treatment mixed
_refine_ls_matrix_type full
_refine_ls_number_parameters 206
_refine_ls_number_reflns 3932
_refine_ls_number_restraints 0
_refine_ls_restrained_S_all 1.008
_refine_ls_R_factor_all 0.031
_refine_ls_R_factor_gt 0.026
_refine_ls_shift/su_max 0.002
_refine_ls_shift/su_mean 0.000
_refine_ls_structure_factor_coef Fsqd
_refine_ls_weighting_details 'calc w = 1/[\s^2^(Fo^2^)+(0.0437P)^2^+0.4474P] where P=(Fo^2^+2Fc^2^)/3'
_refine_ls_weighting_scheme calc
_refine_ls_wR_factor_gt 0.068
_refine_ls_wR_factor_ref 0.070
_reflns_number_gt 3482
_reflns_number_total 3932
_reflns_threshold_expression I>2\s(I)
_cod_data_source_file ob1068.cif
_cod_data_source_block I
_cod_depositor_comments
;
The following automatic conversions were performed:

'_exptl_crystal_density_meas' value 'not measured' was changed to '?'
- the value is perceived as not measured.

Automatic conversion script
Id: cif_fix_values 3008 2015-01-20 13:52:24Z robertas 
;
_cod_original_sg_symbol_H-M 'P 21/c'
_cod_database_code 2012832

loop_
_symmetry_equiv_pos_as_xyz
'x, y, z'
'-x, y+1/2, -z+1/2'
'-x, -y, -z'
'x, -y-1/2, z-1/2'

loop_
_atom_site_label
_atom_site_fract_x
_atom_site_fract_y
_atom_site_fract_z
_atom_site_U_iso_or_equiv
_atom_site_adp_type
_atom_site_calc_flag
_atom_site_refinement_flags
_atom_site_occupancy
_atom_site_disorder_assembly
_atom_site_disorder_group
_atom_site_type_symbol
Cr 0.816128(17) 0.21824(3) 0.836523(12) 0.02069(7) Uani d . 1 . . Cr
Cl1 0.50163(3) 0.09151(6) 0.40119(2) 0.04079(11) Uani d . 1 . . Cl
Cl2 0.82947(3) -0.36678(6) 0.55803(2) 0.04080(11) Uani d . 1 . . Cl
O1 0.90990(8) 0.41282(13) 0.81360(6) 0.0296(2) Uani d . 1 . . O
O2 0.94504(10) 0.70047(14) 0.82646(7) 0.0407(3) Uani d . 1 . . O
O3 0.71554(8) 0.03513(13) 0.86037(5) 0.0262(2) Uani d . 1 . . O
O4 0.55481(10) -0.08033(18) 0.83202(6) 0.0439(3) Uani d . 1 . . O
O6 0.68352(12) -0.37757(18) 0.69518(8) 0.0478(3) Uani d . 1 . . O
N1 0.75558(10) 0.41252(16) 0.90261(6) 0.0254(2) Uani d . 1 . . N
N2 0.91135(10) 0.15211(18) 0.93142(7) 0.0329(3) Uani d . 1 . . N
N3 0.70635(11) 0.25397(17) 0.74465(6) 0.0286(3) Uani d . 1 . . N
N4 0.89114(11) 0.05402(17) 0.76814(8) 0.0358(3) Uani d . 1 . . N
N5 0.40311(10) 0.32169(18) 0.52032(7) 0.0327(3) Uani d . 1 . . N
C1 0.79232(12) 0.58811(19) 0.87839(9) 0.0297(3) Uani d . 1 . . C
C2 0.89039(12) 0.57047(19) 0.83673(8) 0.0267(3) Uani d . 1 . . C
C3 0.79455(15) 0.3689(2) 0.98044(8) 0.0379(4) Uani d . 1 . . C
C4 0.90774(15) 0.3012(2) 0.98435(10) 0.0429(4) Uani d . 1 . . C
C5 0.60733(12) 0.1560(2) 0.75696(8) 0.0317(3) Uani d . 1 . . C
C6 0.62503(12) 0.0255(2) 0.81997(8) 0.0271(3) Uani d . 1 . . C
C7 0.75792(16) 0.1865(3) 0.68002(9) 0.0430(4) Uani d . 1 . . C
C8 0.81740(17) 0.0181(3) 0.70159(10) 0.0472(5) Uani d . 1 . . C
C9 0.44016(11) 0.4925(2) 0.49193(9) 0.0317(3) Uani d . 1 . . C
H01 0.6830 0.4088 0.8968 0.041 Uiso calc R 1 . . H
H02A 0.8873 0.0517 0.9509 0.041 Uiso calc R 1 . . H
H02B 0.9789 0.1338 0.9212 0.041 Uiso calc R 1 . . H
H03 0.6914 0.3717 0.7386 0.041 Uiso calc R 1 . . H
H04A 0.9509 0.1064 0.7555 0.041 Uiso calc R 1 . . H
H04B 0.9096 -0.0486 0.7914 0.041 Uiso calc R 1 . . H
H05A 0.3332 0.3103 0.5078 0.041 Uiso calc R 1 . . H
H05B 0.4164 0.3195 0.5692 0.041 Uiso calc R 1 . . H
H05C 0.4374 0.2324 0.5011 0.041 Uiso calc R 1 . . H
H1A 0.8092 0.6636 0.9211 0.041 Uiso calc R 1 . . H
H1B 0.7353 0.6444 0.8469 0.041 Uiso calc R 1 . . H
H3A 0.7490 0.2791 0.9990 0.041 Uiso calc R 1 . . H
H3B 0.7918 0.4743 1.0108 0.041 Uiso calc R 1 . . H
H4A 0.9551 0.3958 0.9720 0.041 Uiso calc R 1 . . H
H4B 0.9309 0.2606 1.0339 0.041 Uiso calc R 1 . . H
H5A 0.5818 0.0924 0.7124 0.041 Uiso calc R 1 . . H
H5B 0.5526 0.2404 0.7674 0.041 Uiso calc R 1 . . H
H7A 0.8069 0.2750 0.6644 0.041 Uiso calc R 1 . . H
H7B 0.7040 0.1634 0.6392 0.041 Uiso calc R 1 . . H
H8A 0.7675 -0.0749 0.7116 0.041 Uiso calc R 1 . . H
H8B 0.8572 -0.0211 0.6618 0.041 Uiso calc R 1 . . H
H9A 0.4060 0.5902 0.5150 0.041 Uiso calc R 1 . . H
H9B 0.4206 0.4993 0.4392 0.041 Uiso calc R 1 . . H
H06A 0.7219(17) -0.371(3) 0.6603(12) 0.041 Uiso d . 1 . . H
H06B 0.6255(17) -0.323(3) 0.6787(11) 0.041 Uiso d . 1 . . H

loop_
_atom_site_aniso_label
_atom_site_aniso_U_11
_atom_site_aniso_U_22
_atom_site_aniso_U_33
_atom_site_aniso_U_12
_atom_site_aniso_U_13
_atom_site_aniso_U_23
Cr 0.02123(12) 0.01789(11) 0.02363(12) -0.00207(8) 0.00559(8) -0.00053(8)
Cl1 0.0366(2) 0.0475(2) 0.0394(2) -0.00423(17) 0.00896(16) -0.01310(18)
Cl2 0.0284(2) 0.0519(2) 0.0419(2) 0.00055(17) 0.00220(15) -0.00635(18)
O1 0.0302(5) 0.0211(5) 0.0402(6) -0.0032(4) 0.0167(4) -0.0022(4)
O2 0.0421(7) 0.0229(5) 0.0600(8) -0.0057(5) 0.0188(6) 0.0021(5)
O3 0.0255(5) 0.0264(5) 0.0265(5) -0.0056(4) 0.0011(4) 0.0039(4)
O4 0.0402(7) 0.0555(8) 0.0345(6) -0.0263(6) -0.0029(5) 0.0052(5)
O6 0.0469(8) 0.0451(7) 0.0517(8) 0.0005(6) 0.0064(6) 0.0070(6)
N1 0.0249(6) 0.0269(6) 0.0253(6) -0.0038(5) 0.0067(4) -0.0038(5)
N2 0.0230(6) 0.0335(7) 0.0410(7) -0.0041(5) -0.0028(5) 0.0078(6)
N3 0.0396(7) 0.0257(6) 0.0209(6) -0.0038(5) 0.0047(5) 0.0013(5)
N4 0.0404(8) 0.0207(6) 0.0501(8) 0.0007(5) 0.0233(6) -0.0014(6)
N5 0.0257(6) 0.0392(7) 0.0339(7) -0.0025(5) 0.0064(5) -0.0067(6)
C1 0.0334(8) 0.0221(7) 0.0354(8) 0.0007(6) 0.0119(6) -0.0032(6)
C2 0.0290(7) 0.0219(7) 0.0297(7) -0.0009(5) 0.0059(6) 0.0020(6)
C3 0.0537(10) 0.0377(9) 0.0232(7) -0.0098(8) 0.0082(7) -0.0037(6)
C4 0.0476(10) 0.0441(10) 0.0335(8) -0.0157(8) -0.0123(7) 0.0033(7)
C5 0.0310(8) 0.0389(8) 0.0241(7) -0.0046(6) -0.0018(6) 0.0024(6)
C6 0.0293(7) 0.0298(7) 0.0223(6) -0.0071(6) 0.0027(5) -0.0027(6)
C7 0.0572(11) 0.0514(11) 0.0224(7) -0.0108(9) 0.0135(7) -0.0035(7)
C8 0.0627(12) 0.0394(9) 0.0444(10) -0.0125(8) 0.0282(9) -0.0190(8)
C9 0.0235(8) 0.0372(8) 0.0342(8) -0.0015(6) 0.0020(6) -0.0046(6)

loop_
_atom_type_symbol
_atom_type_description
_atom_type_scat_dispersion_real
_atom_type_scat_dispersion_imag
_atom_type_scat_source
C C 0.0033 0.0016 'International Tables Vol C Tables 4.2.6.8 and 6.1.1.4'
H H 0.0000 0.0000 'International Tables Vol C Tables 4.2.6.8 and 6.1.1.4'
O O 0.0106 0.0060 'International Tables Vol C Tables 4.2.6.8 and 6.1.1.4'
N N 0.0061 0.0033 'International Tables Vol C Tables 4.2.6.8 and 6.1.1.4'
Cr Cr 0.3209 0.6236 'International Tables Vol C Tables 4.2.6.8 and 6.1.1.4'
Cl Cl 0.1484 0.1585 'International Tables Vol C Tables 4.2.6.8 and 6.1.1.4'

loop_
_geom_angle_atom_site_label_1
_geom_angle_atom_site_label_2
_geom_angle_atom_site_label_3
_geom_angle_site_symmetry_1
_geom_angle_site_symmetry_3
_geom_angle
_geom_angle_publ_flag
O1 Cr O3 . . 176.36(4) yes
O1 Cr N1 . . 82.19(4) yes
O1 Cr N2 . . 92.79(5) yes
O1 Cr N3 . . 95.56(5) yes
O1 Cr N4 . . 89.69(5) yes
O3 Cr N1 . . 94.66(5) yes
O3 Cr N2 . . 88.68(5) yes
O3 Cr N3 . . 83.00(4) yes
O3 Cr N4 . . 93.48(5) yes
N1 Cr N2 . . 84.21(5) yes
N1 Cr N3 . . 97.09(5) yes
N1 Cr N4 . . 171.86(5) yes
N2 Cr N3 . . 171.65(5) yes
N2 Cr N4 . . 95.81(6) yes
N3 Cr N4 . . 84.08(6) yes
C2 O1 Cr . . 118.61(9) no
C6 O3 Cr . . 117.79(9) no
H06A O6 H06B . . 103.8(19) no
C1 N1 C3 . . 113.45(12) no
C1 N1 Cr . . 107.92(8) no
C3 N1 Cr . . 107.01(10) no
C1 N1 H01 . . 109.5 no
C3 N1 H01 . . 109.5 no
Cr N1 H01 . . 109.5 no
C4 N2 Cr . . 108.07(10) no
C4 N2 H02A . . 110.1 no
Cr N2 H02A . . 110.1 no
C4 N2 H02B . . 110.1 no
Cr N2 H02B . . 110.1 no
H02A N2 H02B . . 108.4 no
C5 N3 C7 . . 113.02(13) no
C5 N3 Cr . . 108.23(9) no
C7 N3 Cr . . 106.64(11) no
C5 N3 H03 . . 109.6 no
C7 N3 H03 . . 109.6 no
Cr N3 H03 . . 109.6 no
C8 N4 Cr . . 108.69(10) no
C8 N4 H04A . . 110.0 no
Cr N4 H04A . . 110.0 no
C8 N4 H04B . . 110.0 no
Cr N4 H04B . . 110.0 no
H04A N4 H04B . . 108.3 no
C9 N5 H05A . . 109.5 no
C9 N5 H05B . . 109.5 no
H05A N5 H05B . . 109.5 no
C9 N5 H05C . . 109.5 no
H05A N5 H05C . . 109.5 no
H05B N5 H05C . . 109.5 no
N1 C1 C2 . . 111.46(11) no
N1 C1 H1A . . 109.3 no
C2 C1 H1A . . 109.3 no
N1 C1 H1B . . 109.3 no
C2 C1 H1B . . 109.3 no
H1A C1 H1B . . 108.0 no
O2 C2 O1 . . 123.80(14) no
O2 C2 C1 . . 120.40(13) no
O1 C2 C1 . . 115.80(12) no
N1 C3 C4 . . 109.64(13) no
N1 C3 H3A . . 109.7 no
C4 C3 H3A . . 109.7 no
N1 C3 H3B . . 109.7 no
C4 C3 H3B . . 109.7 no
H3A C3 H3B . . 108.2 no
N2 C4 C3 . . 108.47(13) no
N2 C4 H4A . . 110.0 no
C3 C4 H4A . . 110.0 no
N2 C4 H4B . . 110.0 no
C3 C4 H4B . . 110.0 no
H4A C4 H4B . . 108.4 no
N3 C5 C6 . . 112.16(12) no
N3 C5 H5A . . 109.2 no
C6 C5 H5A . . 109.2 no
N3 C5 H5B . . 109.2 no
C6 C5 H5B . . 109.2 no
H5A C5 H5B . . 107.9 no
O4 C6 O3 . . 122.87(14) no
O4 C6 C5 . . 120.38(13) no
O3 C6 C5 . . 116.73(12) no
N3 C7 C8 . . 108.97(13) no
N3 C7 H7A . . 109.9 no
C8 C7 H7A . . 109.9 no
N3 C7 H7B . . 109.9 no
C8 C7 H7B . . 109.9 no
H7A C7 H7B . . 108.3 no
N4 C8 C7 . . 108.40(14) no
N4 C8 H8A . . 110.0 no
C7 C8 H8A . . 110.0 no
N4 C8 H8B . . 110.0 no
C7 C8 H8B . . 110.0 no
H8A C8 H8B . . 108.4 no
N5 C9 C9 . 3_666 109.97(17) no
N5 C9 H9A . . 109.7 no
C9 C9 H9A 3_666 . 109.7 no
N5 C9 H9B . . 109.7 no
C9 C9 H9B 3_666 . 109.7 no
H9A C9 H9B . . 108.2 no

loop_
_geom_bond_atom_site_label_1
_geom_bond_atom_site_label_2
_geom_bond_site_symmetry_2
_geom_bond_distance
_geom_bond_publ_flag
Cr O1 . 1.9529(10) yes
Cr O3 . 1.9506(10) yes
Cr N1 . 2.0885(12) yes
Cr N2 . 2.0633(13) yes
Cr N3 . 2.0777(13) yes
Cr N4 . 2.0541(13) yes
O1 C2 . 1.2909(17) no
O2 C2 . 1.2213(18) no
O3 C6 . 1.2940(17) no
O4 C6 . 1.2267(18) no
O6 H06A . 0.84(2) no
O6 H06B . 0.87(2) no
N1 C1 . 1.4820(18) no
N1 C3 . 1.4908(19) no
N1 H01 . 0.9100 no
N2 C4 . 1.484(2) no
N2 H02A . 0.9000 no
N2 H02B . 0.9000 no
N3 C5 . 1.485(2) no
N3 C7 . 1.493(2) no
N3 H03 . 0.9100 no
N4 C8 . 1.476(2) no
N4 H04A . 0.9000 no
N4 H04B . 0.9000 no
N5 C9 . 1.479(2) no
N5 H05A . 0.8900 no
N5 H05B . 0.8900 no
N5 H05C . 0.8900 no
C1 C2 . 1.521(2) no
C1 H1A . 0.9700 no
C1 H1B . 0.9700 no
C3 C4 . 1.508(3) no
C3 H3A . 0.9700 no
C3 H3B . 0.9700 no
C4 H4A . 0.9700 no
C4 H4B . 0.9700 no
C5 C6 . 1.511(2) no
C5 H5A . 0.9700 no
C5 H5B . 0.9700 no
C7 C8 . 1.503(3) no
C7 H7A . 0.9700 no
C7 H7B . 0.9700 no
C8 H8A . 0.9700 no
C8 H8B . 0.9700 no
C9 C9 3_666 1.510(3) no
C9 H9A . 0.9700 no
C9 H9B . 0.9700 no

loop_
_geom_hbond_atom_site_label_D
_geom_hbond_atom_site_label_H
_geom_hbond_atom_site_label_A
_geom_hbond_site_symmetry_A
_geom_hbond_distance_DH
_geom_hbond_distance_HA
_geom_hbond_distance_DA
_geom_hbond_angle_DHA
_geom_hbond_publ_flag
N1 H01 Cl1 4_566 0.91 2.29 3.1950(10) 171 yes
N2 H02A Cl2 4_556 0.90 2.57 3.3910(10) 153 yes
N2 H02B Cl2 2_756 0.90 2.40 3.2530(10) 157 yes
N3 H03 O6 1_565 0.91 2.04 2.920(2) 161 yes
N4 H04A O2 2_746 0.90 2.21 3.030(2) 152 yes
N4 H04B O2 1_545 0.90 2.03 2.919(2) 170 yes
N5 H05A Cl2 3_656 0.89 2.31 3.1420(10) 157 yes
N5 H05B O4 2_656 0.89 1.95 2.791(2) 156 yes
N5 H05C Cl1 1_555 0.89 2.33 3.1340(10) 151 yes
O6 H06A Cl2 1_555 0.84(2) 2.42(2) 3.255(2) 177(2) yes
O6 H06B Cl1 3_656 0.87(2) 2.69(2) 3.509(2) 159(2) yes

loop_
_geom_torsion_atom_site_label_1
_geom_torsion_atom_site_label_2
_geom_torsion_atom_site_label_3
_geom_torsion_atom_site_label_4
_geom_torsion
_geom_torsion_publ_flag
N4 Cr O1 C2 171.76(12) no
N2 Cr O1 C2 -92.44(12) no
N3 Cr O1 C2 87.74(11) no
N1 Cr O1 C2 -8.68(11) no
N4 Cr O3 C6 -91.63(11) no
N2 Cr O3 C6 172.63(11) no
N3 Cr O3 C6 -8.04(11) no
N1 Cr O3 C6 88.55(11) no
O3 Cr N1 C1 -161.79(9) no
O1 Cr N1 C1 16.39(10) no
N2 Cr N1 C1 110.02(10) no
N3 Cr N1 C1 -78.28(10) no
O3 Cr N1 C3 75.79(10) no
O1 Cr N1 C3 -106.04(10) no
N2 Cr N1 C3 -12.41(10) no
N3 Cr N1 C3 159.29(10) no
O3 Cr N2 C4 -110.41(11) no
O1 Cr N2 C4 66.26(11) no
N4 Cr N2 C4 156.23(11) no
N1 Cr N2 C4 -15.59(10) no
O3 Cr N3 C5 12.44(10) no
O1 Cr N3 C5 -164.20(10) no
N4 Cr N3 C5 106.69(10) no
N1 Cr N3 C5 -81.41(10) no
O3 Cr N3 C7 -109.44(10) no
O1 Cr N3 C7 73.92(10) no
N4 Cr N3 C7 -15.18(10) no
N1 Cr N3 C7 156.71(10) no
O3 Cr N4 C8 69.38(11) no
O1 Cr N4 C8 -108.82(11) no
N2 Cr N4 C8 158.41(11) no
N3 Cr N4 C8 -13.20(11) no
C3 N1 C1 C2 97.20(15) no
Cr N1 C1 C2 -21.18(14) no
Cr O1 C2 O2 178.73(12) no
Cr O1 C2 C1 -1.70(17) no
N1 C1 C2 O2 -164.22(14) no
N1 C1 C2 O1 16.19(18) no
C1 N1 C3 C4 -80.62(16) no
Cr N1 C3 C4 38.29(14) no
Cr N2 C4 C3 40.67(15) no
N1 C3 C4 N2 -53.50(17) no
C7 N3 C5 C6 102.96(15) no
Cr N3 C5 C6 -14.91(15) no
Cr O3 C6 O4 -177.22(12) no
Cr O3 C6 C5 1.21(17) no
N3 C5 C6 O4 -171.63(14) no
N3 C5 C6 O3 9.9(2) no
C5 N3 C7 C8 -77.96(18) no
Cr N3 C7 C8 40.84(16) no
Cr N4 C8 C7 39.19(15) no
N3 C7 C8 N4 -54.03(18) no
